data_4066974
loop_
_publ_author_name
'Wu, Jianguo'
'Green, Jennifer C.'
'Hazari, Nilay'
'Hruszkewycz, Damian P.'
'Incarvito, Christopher D.'
'Schmeier, Timothy J.'

_publ_section_title
;
 The Reaction of Carbon Dioxide with Palladium Allyl Bonds.
;
_journal_issue 23
_journal_name_full Organometallics
_journal_page_first 6369
_journal_page_last 6376
_journal_paper_doi 10.1021/om1007456
_journal_volume 29
_journal_year 2010
_chemical_formula_moiety 'C26 H29 P Pd '
_chemical_formula_sum 'C26 H29 P Pd'
_chemical_formula_weight 478.89
_space_group_IT_number 2
_symmetry_cell_setting triclinic
_symmetry_Int_Tables_number 2
_symmetry_space_group_name_Hall '-P 1'
_symmetry_space_group_name_H-M 'P -1'
_cell_angle_alpha 72.6291(12)
_cell_angle_beta 83.6782(13)
_cell_angle_gamma 70.4556(12)
_cell_formula_units_Z 2
_cell_length_a 9.3455(4)
_cell_length_b 9.9853(5)
_cell_length_c 13.9430(7)
_cell_measurement_reflns_used 11514
_cell_measurement_temperature 223.1
_cell_measurement_theta_max 27.5
_cell_measurement_theta_min 3.1
_cell_volume 1170.16(10)
_computing_cell_refinement PROCESS-AUTO
_computing_data_collection PROCESS-AUTO
_computing_data_reduction CrystalStructure
_computing_publication_material 'CrystalStructure 3.8'
_computing_structure_refinement SHELXL
_computing_structure_solution SHELXS97
_diffrn_detector_area_resol_mean 6.85
_diffrn_measured_fraction_theta_full 0.995
_diffrn_measured_fraction_theta_max 0.995
_diffrn_measurement_device_type 'Rigaku SCXmini'
_diffrn_measurement_method \w
_diffrn_radiation_type 'Mo K\a'
_diffrn_radiation_wavelength 0.71075
_diffrn_reflns_av_R_equivalents 0.037
_diffrn_reflns_limit_h_max 12
_diffrn_reflns_limit_h_min -12
_diffrn_reflns_limit_k_max 12
_diffrn_reflns_limit_k_min -12
_diffrn_reflns_limit_l_max 18
_diffrn_reflns_limit_l_min -18
_diffrn_reflns_number 12304
_diffrn_reflns_theta_full 27.49
_diffrn_reflns_theta_max 27.49
_exptl_absorpt_coefficient_mu 0.870
_exptl_absorpt_correction_T_max 0.917
_exptl_absorpt_correction_T_min 0.702
_exptl_absorpt_correction_type multi-scan
_exptl_absorpt_process_details 'Jacobson, R. (1998) Private communication'
_exptl_crystal_colour yellow
_exptl_crystal_density_diffrn 1.359
_exptl_crystal_density_method 'not measured'
_exptl_crystal_description block
_exptl_crystal_F_000 492.00
_exptl_crystal_size_max 0.18
_exptl_crystal_size_mid 0.10
_exptl_crystal_size_min 0.10
_refine_diff_density_max 0.44
_refine_diff_density_min -0.44
_refine_ls_extinction_method none
_refine_ls_goodness_of_fit_ref 1.051
_refine_ls_hydrogen_treatment refall
_refine_ls_number_parameters 270
_refine_ls_number_reflns 5339
_refine_ls_R_factor_gt 0.0412
_refine_ls_shift/su_max 0.0010
_refine_ls_structure_factor_coef Fsqd
_refine_ls_weighting_details 'w = 1/[\s^2^(Fo^2^)+(0.0361P)^2^+0.4569P] where P=(Fo^2^+2Fc^2^)/3'
_refine_ls_weighting_scheme calc
_refine_ls_wR_factor_ref 0.0869
_reflns_number_gt 4433
_reflns_number_total 5339
_reflns_threshold_expression F^2^>2.0\s(F^2^)
_cod_data_source_file om1007456_si_002.cif
_cod_data_source_block COMPOUND_3
_cod_original_cell_volume 1170.17(10)
_cod_original_formula_sum 'C26 H29 P Pd '
_cod_database_code 4066974

loop_
_symmetry_equiv_pos_site_id
_symmetry_equiv_pos_as_xyz
1 +X,+Y,+Z
2 -X,-Y,-Z

loop_
_atom_site_label
_atom_site_type_symbol
_atom_site_fract_x
_atom_site_fract_y
_atom_site_fract_z
_atom_site_U_iso_or_equiv
_atom_site_adp_type
_atom_site_occupancy
_atom_site_symmetry_multiplicity
_atom_site_calc_flag
_atom_site_refinement_flags
Pd(1) Pd 0.95380(3) 0.83704(3) 0.639461(16) 0.03421(8) Uani 1.00 1 d .
P(1) P 0.94591(9) 0.91584(8) 0.77825(6) 0.03121(16) Uani 1.00 1 d .
C(1) C 1.1625(3) 0.6698(3) 0.6851(2) 0.0470(8) Uani 1.00 1 d .
C(2) C 1.2077(3) 0.5508(3) 0.6344(2) 0.0466(8) Uani 1.00 1 d .
C(3) C 1.1700(5) 0.4264(4) 0.6705(3) 0.0704(11) Uani 1.00 1 d .
C(4) C 1.2984(5) 0.5724(5) 0.5419(3) 0.0734(12) Uani 1.00 1 d .
C(5) C 0.9293(4) 0.7883(5) 0.5029(2) 0.0513(9) Uani 1.00 1 d .
C(6) C 0.7827(3) 0.8550(3) 0.5372(2) 0.0454(8) Uani 1.00 1 d .
C(7) C 0.7497(5) 0.9945(4) 0.5498(3) 0.0516(9) Uani 1.00 1 d .
C(8) C 0.6791(4) 0.7641(4) 0.5792(3) 0.0682(11) Uani 1.00 1 d .
C(9) C 0.8639(3) 0.8079(3) 0.8861(2) 0.0342(6) Uani 1.00 1 d .
C(10) C 0.8513(3) 0.6753(3) 0.8817(2) 0.0442(7) Uani 1.00 1 d .
C(11) C 0.7893(4) 0.5913(4) 0.9633(3) 0.0597(10) Uani 1.00 1 d .
C(12) C 0.7397(4) 0.6383(4) 1.0468(2) 0.0570(9) Uani 1.00 1 d .
C(13) C 0.7515(4) 0.7702(4) 1.0514(2) 0.0585(9) Uani 1.00 1 d .
C(14) C 0.8125(4) 0.8550(3) 0.9714(2) 0.0471(8) Uani 1.00 1 d .
C(15) C 0.8315(3) 1.1071(3) 0.7748(2) 0.0346(6) Uani 1.00 1 d .
C(16) C 0.8902(4) 1.2108(3) 0.7853(2) 0.0511(8) Uani 1.00 1 d .
C(17) C 0.7958(5) 1.3549(4) 0.7778(3) 0.0708(12) Uani 1.00 1 d .
C(18) C 0.6444(4) 1.3941(4) 0.7614(3) 0.0667(11) Uani 1.00 1 d .
C(19) C 0.5838(4) 1.2921(4) 0.7515(2) 0.0585(9) Uani 1.00 1 d .
C(20) C 0.6779(3) 1.1492(3) 0.7581(2) 0.0491(8) Uani 1.00 1 d .
C(21) C 1.1318(3) 0.8979(3) 0.8202(2) 0.0341(6) Uani 1.00 1 d .
C(22) C 1.1857(3) 0.8226(3) 0.9163(2) 0.0448(7) Uani 1.00 1 d .
C(23) C 1.3301(4) 0.8094(4) 0.9414(2) 0.0602(10) Uani 1.00 1 d .
C(24) C 1.4206(4) 0.8721(4) 0.8709(3) 0.0605(10) Uani 1.00 1 d .
C(25) C 1.3686(4) 0.9480(4) 0.7750(2) 0.0573(9) Uani 1.00 1 d .
C(26) C 1.2255(3) 0.9594(4) 0.7494(2) 0.0459(8) Uani 1.00 1 d .
H(1) H 1.2425 0.7163 0.6734 0.056 Uiso 1.00 1 c R
H(2) H 1.1569 0.6247 0.7576 0.056 Uiso 1.00 1 c R
H(3) H 1.2018 0.3530 0.6363 0.084 Uiso 1.00 1 c R
H(4) H 1.1118 0.4126 0.7299 0.084 Uiso 1.00 1 c R
H(5) H 1.2314 0.6224 0.4847 0.088 Uiso 1.00 1 c R
H(6) H 1.3635 0.4770 0.5350 0.088 Uiso 1.00 1 c R
H(7) H 1.3604 0.6320 0.5446 0.088 Uiso 1.00 1 c R
H(8) H 0.7233 0.6676 0.5673 0.082 Uiso 1.00 1 c R
H(9) H 0.5814 0.8137 0.5466 0.082 Uiso 1.00 1 c R
H(10) H 0.6656 0.7522 0.6509 0.082 Uiso 1.00 1 c R
H(11) H 0.8843 0.6424 0.8241 0.053 Uiso 1.00 1 c R
H(12) H 0.7816 0.5010 0.9606 0.072 Uiso 1.00 1 c R
H(13) H 0.6975 0.5809 1.1012 0.068 Uiso 1.00 1 c R
H(14) H 0.7180 0.8025 1.1092 0.070 Uiso 1.00 1 c R
H(15) H 0.8192 0.9454 0.9747 0.057 Uiso 1.00 1 c R
H(16) H 0.9943 1.1845 0.7977 0.061 Uiso 1.00 1 c R
H(17) H 0.8370 1.4258 0.7841 0.085 Uiso 1.00 1 c R
H(18) H 0.5815 1.4914 0.7569 0.080 Uiso 1.00 1 c R
H(19) H 0.4794 1.3186 0.7402 0.070 Uiso 1.00 1 c R
H(20) H 0.6361 1.0791 0.7510 0.059 Uiso 1.00 1 c R
H(21) H 1.1239 0.7799 0.9650 0.054 Uiso 1.00 1 c R
H(22) H 1.3660 0.7575 1.0069 0.072 Uiso 1.00 1 c R
H(23) H 1.5185 0.8631 0.8882 0.073 Uiso 1.00 1 c R
H(24) H 1.4303 0.9922 0.7270 0.069 Uiso 1.00 1 c R
H(25) H 1.1913 1.0093 0.6833 0.055 Uiso 1.00 1 c R
H(7B) H 0.669(4) 1.030(4) 0.579(2) 0.051(11) Uiso 1.00 1 c .
H(7A) H 0.807(4) 1.055(4) 0.515(2) 0.061(11) Uiso 1.00 1 c .
H(5A) H 0.972(3) 0.844(4) 0.463(2) 0.045(10) Uiso 1.00 1 c .
H(5B) H 0.958(4) 0.693(4) 0.501(2) 0.057(11) Uiso 1.00 1 c .

loop_
_atom_site_aniso_label
_atom_site_aniso_U_11
_atom_site_aniso_U_22
_atom_site_aniso_U_33
_atom_site_aniso_U_12
_atom_site_aniso_U_13
_atom_site_aniso_U_23
Pd(1) 0.03595(14) 0.03864(14) 0.02850(13) -0.01073(10) -0.00441(9) -0.00988(9)
P(1) 0.0315(4) 0.0345(4) 0.0301(3) -0.0127(3) -0.0027(3) -0.0093(3)
C(1) 0.0405(18) 0.052(2) 0.0451(19) -0.0038(15) -0.0060(15) -0.0200(15)
C(2) 0.0363(17) 0.050(2) 0.052(2) -0.0043(15) -0.0062(15) -0.0206(16)
C(3) 0.076(2) 0.061(2) 0.079(2) -0.023(2) -0.010(2) -0.020(2)
C(4) 0.069(2) 0.075(2) 0.073(2) -0.013(2) 0.020(2) -0.035(2)
C(5) 0.061(2) 0.062(2) 0.0331(18) -0.018(2) -0.0114(17) -0.0142(18)
C(6) 0.0477(19) 0.055(2) 0.0351(16) -0.0142(16) -0.0141(14) -0.0120(15)
C(7) 0.047(2) 0.053(2) 0.050(2) -0.0088(19) -0.0152(18) -0.0099(18)
C(8) 0.066(2) 0.076(2) 0.077(2) -0.036(2) -0.009(2) -0.026(2)
C(9) 0.0326(15) 0.0366(16) 0.0343(15) -0.0136(12) -0.0023(12) -0.0077(12)
C(10) 0.0476(19) 0.0382(17) 0.0473(18) -0.0172(15) 0.0040(15) -0.0101(14)
C(11) 0.060(2) 0.0394(19) 0.075(2) -0.0225(17) 0.001(2) -0.0026(18)
C(12) 0.053(2) 0.058(2) 0.045(2) -0.0187(18) 0.0042(17) 0.0070(17)
C(13) 0.067(2) 0.070(2) 0.0348(18) -0.023(2) 0.0072(17) -0.0111(17)
C(14) 0.057(2) 0.051(2) 0.0393(17) -0.0245(17) 0.0047(15) -0.0148(15)
C(15) 0.0362(16) 0.0348(15) 0.0316(15) -0.0117(13) 0.0015(12) -0.0075(12)
C(16) 0.045(2) 0.0448(19) 0.070(2) -0.0181(16) 0.0024(17) -0.0227(17)
C(17) 0.072(2) 0.043(2) 0.103(3) -0.024(2) 0.013(2) -0.028(2)
C(18) 0.067(2) 0.0350(19) 0.076(2) -0.0002(18) 0.016(2) -0.0068(18)
C(19) 0.043(2) 0.056(2) 0.059(2) 0.0003(17) -0.0003(17) -0.0095(18)
C(20) 0.0397(18) 0.049(2) 0.058(2) -0.0092(15) -0.0045(16) -0.0181(16)
C(21) 0.0311(15) 0.0362(15) 0.0379(16) -0.0104(12) -0.0030(12) -0.0137(12)
C(22) 0.0428(18) 0.0467(19) 0.0426(18) -0.0174(15) -0.0096(14) -0.0021(14)
C(23) 0.053(2) 0.067(2) 0.052(2) -0.0157(19) -0.0233(18) -0.0018(18)
C(24) 0.0355(19) 0.074(2) 0.073(2) -0.0180(18) -0.0153(18) -0.017(2)
C(25) 0.043(2) 0.079(2) 0.056(2) -0.0323(19) 0.0045(17) -0.0153(19)
C(26) 0.0422(18) 0.062(2) 0.0370(17) -0.0238(16) -0.0045(14) -0.0096(15)

loop_
_atom_type_symbol
_atom_type_description
_atom_type_scat_dispersion_real
_atom_type_scat_dispersion_imag
_atom_type_scat_source
Pd Pd -0.999 1.007
;
International Tables for Crystallography
(1992, Vol. C, Tables 4.2.6.8 and 6.1.1.4)
;
P P 0.102 0.094
;
International Tables for Crystallography
(1992, Vol. C, Tables 4.2.6.8 and 6.1.1.4)
;
C C 0.003 0.002
;
International Tables for Crystallography
(1992, Vol. C, Tables 4.2.6.8 and 6.1.1.4)
;
H H 0.000 0.000
;
International Tables for Crystallography
(1992, Vol. C, Table 6.1.1.4)
;

loop_
_geom_angle_atom_site_label_1
_geom_angle_atom_site_label_2
_geom_angle_atom_site_label_3
_geom_angle
_geom_angle_publ_flag
P(1) Pd(1) C(1) 90.90(11) yes
P(1) Pd(1) C(5) 171.47(10) yes
P(1) Pd(1) C(6) 134.32(9) yes
P(1) Pd(1) C(7) 105.46(12) yes
C(1) Pd(1) C(5) 97.62(15) yes
C(1) Pd(1) C(6) 130.36(15) yes
C(1) Pd(1) C(7) 163.32(16) yes
C(5) Pd(1) C(6) 37.88(13) yes
C(5) Pd(1) C(7) 66.04(16) yes
C(6) Pd(1) C(7) 36.41(16) yes
Pd(1) P(1) C(9) 111.07(12) yes
Pd(1) P(1) C(15) 118.83(10) yes
Pd(1) P(1) C(21) 114.37(10) yes
C(9) P(1) C(15) 102.28(13) yes
C(9) P(1) C(21) 105.07(13) yes
C(15) P(1) C(21) 103.69(15) yes
Pd(1) C(1) C(2) 115.6(2) yes
C(1) C(2) C(3) 122.7(3) yes
C(1) C(2) C(4) 117.3(3) yes
C(3) C(2) C(4) 120.0(4) yes
Pd(1) C(5) C(6) 72.3(2) yes
Pd(1) C(6) C(5) 69.8(2) yes
Pd(1) C(6) C(7) 73.9(2) yes
Pd(1) C(6) C(8) 116.1(2) yes
C(5) C(6) C(7) 118.1(4) yes
C(5) C(6) C(8) 119.8(3) yes
C(7) C(6) C(8) 120.8(3) yes
Pd(1) C(7) C(6) 69.7(2) yes
P(1) C(9) C(10) 118.7(2) yes
P(1) C(9) C(14) 122.2(2) yes
C(10) C(9) C(14) 119.1(3) yes
C(9) C(10) C(11) 119.5(3) yes
C(10) C(11) C(12) 120.9(4) yes
C(11) C(12) C(13) 119.8(3) yes
C(12) C(13) C(14) 120.2(3) yes
C(9) C(14) C(13) 120.5(3) yes
P(1) C(15) C(16) 124.0(2) yes
P(1) C(15) C(20) 117.6(2) yes
C(16) C(15) C(20) 118.3(2) yes
C(15) C(16) C(17) 120.1(3) yes
C(16) C(17) C(18) 120.6(4) yes
C(17) C(18) C(19) 120.1(3) yes
C(18) C(19) C(20) 119.3(3) yes
C(15) C(20) C(19) 121.6(4) yes
P(1) C(21) C(22) 124.0(2) yes
P(1) C(21) C(26) 117.3(2) yes
C(22) C(21) C(26) 118.6(3) yes
C(21) C(22) C(23) 120.6(3) yes
C(22) C(23) C(24) 120.1(3) yes
C(23) C(24) C(25) 120.2(3) yes
C(24) C(25) C(26) 119.9(3) yes
C(21) C(26) C(25) 120.7(2) yes
Pd(1) C(1) H(1) 108.4 no
Pd(1) C(1) H(2) 108.4 no
C(2) C(1) H(1) 108.4 no
C(2) C(1) H(2) 108.4 no
H(1) C(1) H(2) 107.4 no
C(2) C(3) H(3) 120.0 no
C(2) C(3) H(4) 120.0 no
H(3) C(3) H(4) 120.0 no
C(2) C(4) H(5) 109.5 no
C(2) C(4) H(6) 109.5 no
C(2) C(4) H(7) 109.5 no
H(5) C(4) H(6) 109.5 no
H(5) C(4) H(7) 109.5 no
H(6) C(4) H(7) 109.5 no
Pd(1) C(5) H(5A) 99(3) no
Pd(1) C(5) H(5B) 120(2) no
C(6) C(5) H(5A) 117(2) no
C(6) C(5) H(5B) 120(2) no
H(5A) C(5) H(5B) 118(3) no
Pd(1) C(7) H(7B) 120(2) no
Pd(1) C(7) H(7A) 90(2) no
C(6) C(7) H(7B) 119(3) no
C(6) C(7) H(7A) 119(2) no
H(7B) C(7) H(7A) 120(3) no
C(6) C(8) H(8) 109.5 no
C(6) C(8) H(9) 109.5 no
C(6) C(8) H(10) 109.5 no
H(8) C(8) H(9) 109.5 no
H(8) C(8) H(10) 109.5 no
H(9) C(8) H(10) 109.5 no
C(9) C(10) H(11) 120.3 no
C(11) C(10) H(11) 120.3 no
C(10) C(11) H(12) 119.5 no
C(12) C(11) H(12) 119.5 no
C(11) C(12) H(13) 120.1 no
C(13) C(12) H(13) 120.1 no
C(12) C(13) H(14) 119.9 no
C(14) C(13) H(14) 119.9 no
C(9) C(14) H(15) 119.8 no
C(13) C(14) H(15) 119.7 no
C(15) C(16) H(16) 119.9 no
C(17) C(16) H(16) 119.9 no
C(16) C(17) H(17) 119.7 no
C(18) C(17) H(17) 119.7 no
C(17) C(18) H(18) 120.0 no
C(19) C(18) H(18) 120.0 no
C(18) C(19) H(19) 120.4 no
C(20) C(19) H(19) 120.4 no
C(15) C(20) H(20) 119.2 no
C(19) C(20) H(20) 119.2 no
C(21) C(22) H(21) 119.7 no
C(23) C(22) H(21) 119.7 no
C(22) C(23) H(22) 120.0 no
C(24) C(23) H(22) 120.0 no
C(23) C(24) H(23) 119.9 no
C(25) C(24) H(23) 119.9 no
C(24) C(25) H(24) 120.1 no
C(26) C(25) H(24) 120.1 no
C(21) C(26) H(25) 119.7 no
C(25) C(26) H(25) 119.7 no

loop_
_geom_bond_atom_site_label_1
_geom_bond_atom_site_label_2
_geom_bond_distance
_geom_bond_publ_flag
Pd(1) P(1) 2.2822(9) yes
Pd(1) C(1) 2.111(2) yes
Pd(1) C(5) 2.154(4) yes
Pd(1) C(6) 2.186(3) yes
Pd(1) C(7) 2.240(3) yes
P(1) C(9) 1.828(3) yes
P(1) C(15) 1.839(2) yes
P(1) C(21) 1.829(3) yes
C(1) C(2) 1.480(5) yes
C(2) C(3) 1.343(6) yes
C(2) C(4) 1.465(5) yes
C(5) C(6) 1.409(5) yes
C(6) C(7) 1.384(6) yes
C(6) C(8) 1.500(6) yes
C(9) C(10) 1.388(5) yes
C(9) C(14) 1.386(4) yes
C(10) C(11) 1.394(5) yes
C(11) C(12) 1.361(6) yes
C(12) C(13) 1.379(6) yes
C(13) C(14) 1.380(5) yes
C(15) C(16) 1.372(5) yes
C(15) C(20) 1.379(4) yes
C(16) C(17) 1.393(5) yes
C(17) C(18) 1.362(6) yes
C(18) C(19) 1.366(7) yes
C(19) C(20) 1.385(4) yes
C(21) C(22) 1.381(4) yes
C(21) C(26) 1.388(4) yes
C(22) C(23) 1.385(5) yes
C(23) C(24) 1.370(5) yes
C(24) C(25) 1.375(5) yes
C(25) C(26) 1.382(5) yes
C(1) H(1) 0.980 no
C(1) H(2) 0.980 no
C(3) H(3) 0.940 no
C(3) H(4) 0.940 no
C(4) H(5) 0.970 no
C(4) H(6) 0.970 no
C(4) H(7) 0.970 no
C(5) H(5A) 0.83(3) no
C(5) H(5B) 0.91(4) no
C(7) H(7B) 0.83(3) no
C(7) H(7A) 0.93(4) no
C(8) H(8) 0.970 no
C(8) H(9) 0.970 no
C(8) H(10) 0.970 no
C(10) H(11) 0.940 no
C(11) H(12) 0.940 no
C(12) H(13) 0.940 no
C(13) H(14) 0.940 no
C(14) H(15) 0.940 no
C(16) H(16) 0.940 no
C(17) H(17) 0.940 no
C(18) H(18) 0.940 no
C(19) H(19) 0.940 no
C(20) H(20) 0.940 no
C(22) H(21) 0.940 no
C(23) H(22) 0.940 no
C(24) H(23) 0.940 no
C(25) H(24) 0.940 no
C(26) H(25) 0.940 no

loop_
_geom_contact_atom_site_label_1
_geom_contact_atom_site_label_2
_geom_contact_distance
_geom_contact_site_symmetry_2
Pd(1) H(7A) 3.15(4) 2_776
Pd(1) H(5A) 3.34(4) 2_776
C(1) H(13) 3.327 2_767
C(1) H(7A) 3.35(3) 2_776
C(2) H(19) 2.973 1_645
C(3) H(13) 3.513 2_767
C(3) H(14) 3.267 2_767
C(3) H(16) 3.336 1_545
C(3) H(17) 3.334 1_545
C(3) H(19) 2.894 1_645
C(3) H(5B) 3.44(4) 2_766
C(4) H(6) 3.147 2_866
C(4) H(7) 3.472 2_866
C(4) H(8) 3.267 2_766
C(4) H(19) 3.303 1_645
C(4) H(7A) 3.38(4) 2_776
C(5) H(3) 3.252 2_766
C(5) H(25) 2.843 2_776
C(5) H(7A) 3.28(4) 2_776
C(6) H(3) 3.593 2_766
C(6) H(25) 2.986 2_776
C(7) H(1) 3.572 2_776
C(7) H(7) 3.391 2_776
C(7) H(9) 3.235 2_676
C(7) H(25) 3.246 2_776
C(7) H(5A) 3.45(4) 2_776
C(8) H(3) 3.482 2_766
C(8) H(6) 3.400 2_766
C(8) H(18) 3.394 1_545
C(9) H(23) 3.086 1_455
C(10) H(17) 3.219 1_545
C(10) H(23) 3.055 1_455
C(11) H(17) 3.302 1_545
C(11) H(21) 3.370 2_767
C(11) H(23) 3.026 1_455
C(12) H(2) 3.142 2_767
C(12) H(4) 3.378 2_767
C(12) H(19) 3.468 2_677
C(12) H(22) 3.343 1_455
C(12) H(23) 3.024 1_455
C(13) H(4) 3.199 2_767
C(13) H(16) 3.558 2_777
C(13) H(19) 3.499 2_677
C(13) H(23) 3.044 1_455
C(14) H(23) 3.066 1_455
C(15) H(5A) 3.59(3) 2_776
C(16) H(4) 3.234 1_565
C(16) H(21) 3.496 2_777
C(16) H(22) 3.569 2_777
C(17) H(4) 3.158 1_565
C(17) H(8) 3.517 1_565
C(17) H(11) 3.486 1_565
C(17) H(12) 3.265 1_565
C(17) H(21) 3.502 2_777
C(17) H(22) 3.268 2_777
C(18) H(5) 3.532 2_776
C(18) H(8) 3.438 1_565
C(18) H(10) 3.510 1_565
C(18) H(13) 3.514 2_677
C(18) H(22) 3.138 2_777
C(19) H(5) 3.551 2_776
C(19) H(6) 3.501 1_465
C(19) H(13) 3.298 2_677
C(19) H(14) 3.479 2_677
C(19) H(22) 3.319 2_777
C(20) H(23) 3.582 1_455
C(20) H(24) 3.324 1_455
C(22) H(12) 3.103 2_767
C(22) H(15) 3.114 2_777
C(23) H(12) 3.448 2_767
C(23) H(15) 2.894 2_777
C(24) H(14) 3.155 2_777
C(24) H(15) 3.395 2_777
C(24) H(20) 3.333 1_655
C(25) H(10) 3.443 1_655
C(25) H(14) 3.198 2_777
C(25) H(20) 3.133 1_655
C(26) H(5A) 3.37(3) 2_776
H(1) C(7) 3.572 2_776
H(1) H(13) 3.564 2_767
H(1) H(18) 3.305 1_645
H(1) H(7A) 2.885 2_776
H(2) C(12) 3.142 2_767
H(2) H(13) 2.500 2_767
H(2) H(19) 3.550 1_645
H(3) C(5) 3.252 2_766
H(3) C(6) 3.593 2_766
H(3) C(8) 3.482 2_766
H(3) H(8) 2.899 2_766
H(3) H(9) 3.538 2_766
H(3) H(14) 3.476 2_767
H(3) H(16) 3.258 1_545
H(3) H(19) 2.980 1_645
H(3) H(24) 3.445 1_545
H(3) H(25) 3.330 1_545
H(3) H(5A) 3.568 2_766
H(3) H(5B) 2.777 2_766
H(4) C(12) 3.378 2_767
H(4) C(13) 3.199 2_767
H(4) C(16) 3.234 1_545
H(4) C(17) 3.158 1_545
H(4) H(13) 3.133 2_767
H(4) H(14) 2.793 2_767
H(4) H(16) 2.728 1_545
H(4) H(17) 2.567 1_545
H(4) H(19) 3.251 1_645
H(5) C(18) 3.532 2_776
H(5) C(19) 3.551 2_776
H(5) H(6) 3.580 2_866
H(5) H(8) 3.075 2_766
H(5) H(7A) 3.122 2_776
H(6) C(4) 3.147 2_866
H(6) C(8) 3.400 2_766
H(6) C(19) 3.501 1_645
H(6) H(5) 3.580 2_866
H(6) H(6) 2.764 2_866
H(6) H(7) 2.700 2_866
H(6) H(8) 2.654 2_766
H(6) H(9) 3.290 2_766
H(6) H(19) 2.949 1_645
H(7) C(4) 3.472 2_866
H(7) C(7) 3.391 2_776
H(7) H(6) 2.700 2_866
H(7) H(7) 3.457 2_866
H(7) H(8) 3.583 1_655
H(7) H(9) 3.179 1_655
H(7) H(18) 3.454 1_645
H(7) H(19) 3.423 1_645
H(7) H(7B) 3.232 2_776
H(7) H(7A) 2.896 2_776
H(8) C(4) 3.267 2_766
H(8) C(17) 3.517 1_545
H(8) C(18) 3.438 1_545
H(8) H(3) 2.899 2_766
H(8) H(5) 3.075 2_766
H(8) H(6) 2.654 2_766
H(8) H(7) 3.583 1_455
H(8) H(17) 3.275 1_545
H(8) H(18) 3.138 1_545
H(9) C(7) 3.235 2_676
H(9) H(3) 3.538 2_766
H(9) H(6) 3.290 2_766
H(9) H(7) 3.179 1_455
H(9) H(9) 3.407 2_676
H(9) H(24) 3.422 1_455
H(9) H(7B) 2.793 2_676
H(9) H(7A) 3.534 2_676
H(10) C(18) 3.510 1_545
H(10) C(25) 3.443 1_455
H(10) H(17) 3.192 1_545
H(10) H(18) 2.898 1_545
H(10) H(24) 3.030 1_455
H(11) C(17) 3.486 1_545
H(11) H(17) 2.568 1_545
H(11) H(23) 3.578 1_455
H(12) C(17) 3.265 1_545
H(12) C(22) 3.103 2_767
H(12) C(23) 3.448 2_767
H(12) H(17) 2.730 1_545
H(12) H(21) 2.556 2_767
H(12) H(22) 3.212 2_767
H(12) H(23) 3.543 1_455
H(13) C(1) 3.327 2_767
H(13) C(3) 3.513 2_767
H(13) C(18) 3.514 2_677
H(13) C(19) 3.298 2_677
H(13) H(1) 3.564 2_767
H(13) H(2) 2.500 2_767
H(13) H(4) 3.133 2_767
H(13) H(18) 3.242 2_677
H(13) H(19) 2.835 2_677
H(13) H(22) 3.209 1_455
H(13) H(23) 3.536 1_455
H(14) C(3) 3.267 2_767
H(14) C(19) 3.479 2_677
H(14) C(24) 3.155 2_777
H(14) C(25) 3.198 2_777
H(14) H(3) 3.476 2_767
H(14) H(4) 2.793 2_767
H(14) H(16) 3.168 2_777
H(14) H(19) 2.897 2_677
H(14) H(23) 3.569 1_455
H(14) H(23) 3.339 2_777
H(14) H(24) 3.396 2_777
H(15) C(22) 3.114 2_777
H(15) C(23) 2.894 2_777
H(15) C(24) 3.395 2_777
H(15) H(16) 3.470 2_777
H(15) H(21) 3.311 2_777
H(15) H(22) 2.964 2_777
H(15) H(23) 3.593 1_455
H(16) C(3) 3.336 1_565
H(16) C(13) 3.558 2_777
H(16) H(3) 3.258 1_565
H(16) H(4) 2.728 1_565
H(16) H(14) 3.168 2_777
H(16) H(15) 3.470 2_777
H(16) H(21) 3.453 2_777
H(17) C(3) 3.334 1_565
H(17) C(10) 3.219 1_565
H(17) C(11) 3.302 1_565
H(17) H(4) 2.567 1_565
H(17) H(8) 3.275 1_565
H(17) H(10) 3.192 1_565
H(17) H(11) 2.568 1_565
H(17) H(12) 2.730 1_565
H(17) H(21) 3.475 2_777
H(18) C(8) 3.394 1_565
H(18) H(1) 3.305 1_465
H(18) H(7) 3.454 1_465
H(18) H(8) 3.138 1_565
H(18) H(10) 2.898 1_565
H(18) H(13) 3.242 2_677
H(18) H(22) 3.452 2_777
H(19) C(2) 2.973 1_465
H(19) C(3) 2.894 1_465
H(19) C(4) 3.303 1_465
H(19) C(12) 3.468 2_677
H(19) C(13) 3.499 2_677
H(19) H(2) 3.550 1_465
H(19) H(3) 2.980 1_465
H(19) H(4) 3.251 1_465
H(19) H(6) 2.949 1_465
H(19) H(7) 3.423 1_465
H(19) H(13) 2.835 2_677
H(19) H(14) 2.897 2_677
H(19) H(24) 3.499 1_455
H(20) C(24) 3.333 1_455
H(20) C(25) 3.133 1_455
H(20) H(23) 2.860 1_455
H(20) H(24) 2.449 1_455
H(21) C(11) 3.370 2_767
H(21) C(16) 3.496 2_777
H(21) C(17) 3.502 2_777
H(21) H(12) 2.556 2_767
H(21) H(15) 3.311 2_777
H(21) H(16) 3.453 2_777
H(21) H(17) 3.475 2_777
H(22) C(12) 3.343 1_655
H(22) C(16) 3.569 2_777
H(22) C(17) 3.268 2_777
H(22) C(18) 3.138 2_777
H(22) C(19) 3.319 2_777
H(22) H(12) 3.212 2_767
H(22) H(13) 3.209 1_655
H(22) H(15) 2.964 2_777
H(22) H(18) 3.452 2_777
H(23) C(9) 3.086 1_655
H(23) C(10) 3.055 1_655
H(23) C(11) 3.026 1_655
H(23) C(12) 3.024 1_655
H(23) C(13) 3.044 1_655
H(23) C(14) 3.066 1_655
H(23) C(20) 3.582 1_655
H(23) H(11) 3.578 1_655
H(23) H(12) 3.543 1_655
H(23) H(13) 3.536 1_655
H(23) H(14) 3.569 1_655
H(23) H(14) 3.339 2_777
H(23) H(15) 3.593 1_655
H(23) H(20) 2.860 1_655
H(24) C(20) 3.324 1_655
H(24) H(3) 3.445 1_565
H(24) H(9) 3.422 1_655
H(24) H(10) 3.030 1_655
H(24) H(14) 3.396 2_777
H(24) H(19) 3.499 1_655
H(24) H(20) 2.449 1_655
H(24) H(7B) 2.914 1_655
H(25) C(5) 2.843 2_776
H(25) C(6) 2.986 2_776
H(25) C(7) 3.246 2_776
H(25) H(3) 3.330 1_565
H(25) H(7A) 3.017 2_776
H(25) H(5A) 2.462 2_776
H(25) H(5B) 3.296 2_776
H(7B) H(7) 3.232 2_776
H(7B) H(9) 2.793 2_676
H(7B) H(24) 2.914 1_455
H(7A) Pd(1) 3.15(3) 2_776
H(7A) C(1) 3.35(3) 2_776
H(7A) C(4) 3.38(3) 2_776
H(7A) C(5) 3.28(4) 2_776
H(7A) H(1) 2.885 2_776
H(7A) H(5) 3.122 2_776
H(7A) H(7) 2.896 2_776
H(7A) H(9) 3.534 2_676
H(7A) H(25) 3.017 2_776
H(7A) H(7A) 3.41(5) 2_776
H(7A) H(5A) 2.66(6) 2_776
H(5A) Pd(1) 3.34(4) 2_776
H(5A) C(7) 3.45(4) 2_776
H(5A) C(15) 3.59(3) 2_776
H(5A) C(26) 3.37(3) 2_776
H(5A) H(3) 3.568 2_766
H(5A) H(25) 2.462 2_776
H(5A) H(7A) 2.66(6) 2_776
H(5B) C(3) 3.44(4) 2_766
H(5B) H(3) 2.777 2_766
H(5B) H(25) 3.296 2_776

loop_
_geom_torsion_atom_site_label_1
_geom_torsion_atom_site_label_2
_geom_torsion_atom_site_label_3
_geom_torsion_atom_site_label_4
_geom_torsion
P(1) Pd(1) C(1) C(2) 164.0(2)
C(1) Pd(1) P(1) C(9) -84.85(13)
C(1) Pd(1) P(1) C(15) 156.97(16)
C(1) Pd(1) P(1) C(21) 33.87(14)
P(1) Pd(1) C(5) C(6) -25.9(10)
C(5) Pd(1) P(1) C(9) 94.2(9)
C(5) Pd(1) P(1) C(15) -24.0(9)
C(5) Pd(1) P(1) C(21) -147.1(9)
P(1) Pd(1) C(6) C(5) 174.8(2)
P(1) Pd(1) C(6) C(7) 45.9(2)
P(1) Pd(1) C(6) C(8) -71.0(3)
C(6) Pd(1) P(1) C(9) 72.17(16)
C(6) Pd(1) P(1) C(15) -46.01(18)
C(6) Pd(1) P(1) C(21) -169.11(16)
P(1) Pd(1) C(7) C(6) -147.82(19)
C(7) Pd(1) P(1) C(9) 98.40(15)
C(7) Pd(1) P(1) C(15) -19.79(17)
C(7) Pd(1) P(1) C(21) -142.89(16)
C(1) Pd(1) C(5) C(6) 153.1(2)
C(5) Pd(1) C(1) C(2) -15.8(2)
C(1) Pd(1) C(6) C(5) -36.0(3)
C(1) Pd(1) C(6) C(7) -165.0(2)
C(1) Pd(1) C(6) C(8) 78.1(3)
C(6) Pd(1) C(1) C(2) 5.5(3)
C(1) Pd(1) C(7) C(6) 43.5(6)
C(7) Pd(1) C(1) C(2) -26.9(7)
C(5) Pd(1) C(6) C(7) -128.9(3)
C(5) Pd(1) C(6) C(8) 114.2(3)
C(5) Pd(1) C(7) C(6) 31.5(2)
C(7) Pd(1) C(5) C(6) -30.3(2)
C(7) Pd(1) C(6) C(5) 128.9(3)
C(7) Pd(1) C(6) C(8) -116.9(3)
Pd(1) P(1) C(9) C(10) 15.3(2)
Pd(1) P(1) C(9) C(14) -163.9(2)
Pd(1) P(1) C(15) C(16) -118.4(2)
Pd(1) P(1) C(15) C(20) 60.0(2)
Pd(1) P(1) C(21) C(22) -125.0(2)
Pd(1) P(1) C(21) C(26) 52.5(2)
C(9) P(1) C(15) C(16) 118.9(2)
C(9) P(1) C(15) C(20) -62.7(2)
C(15) P(1) C(9) C(10) 143.1(2)
C(15) P(1) C(9) C(14) -36.2(2)
C(9) P(1) C(21) C(22) -2.9(3)
C(9) P(1) C(21) C(26) 174.6(2)
C(21) P(1) C(9) C(10) -108.9(2)
C(21) P(1) C(9) C(14) 71.9(2)
C(15) P(1) C(21) C(22) 104.1(3)
C(15) P(1) C(21) C(26) -78.4(2)
C(21) P(1) C(15) C(16) 9.9(3)
C(21) P(1) C(15) C(20) -171.8(2)
Pd(1) C(1) C(2) C(3) -90.8(3)
Pd(1) C(1) C(2) C(4) 89.8(3)
Pd(1) C(5) C(6) C(7) 57.9(3)
Pd(1) C(5) C(6) C(8) -109.3(3)
C(5) C(6) C(7) Pd(1) -55.8(2)
C(8) C(6) C(7) Pd(1) 111.2(3)
P(1) C(9) C(10) C(11) 179.9(2)
P(1) C(9) C(14) C(13) -179.9(2)
C(10) C(9) C(14) C(13) 0.9(4)
C(14) C(9) C(10) C(11) -0.9(4)
C(9) C(10) C(11) C(12) 0.6(5)
C(10) C(11) C(12) C(13) -0.4(5)
C(11) C(12) C(13) C(14) 0.4(5)
C(12) C(13) C(14) C(9) -0.7(5)
P(1) C(15) C(16) C(17) 177.5(3)
P(1) C(15) C(20) C(19) -178.2(2)
C(16) C(15) C(20) C(19) 0.3(5)
C(20) C(15) C(16) C(17) -0.8(5)
C(15) C(16) C(17) C(18) 1.0(6)
C(16) C(17) C(18) C(19) -0.5(6)
C(17) C(18) C(19) C(20) -0.1(4)
C(18) C(19) C(20) C(15) 0.2(4)
P(1) C(21) C(22) C(23) 177.7(3)
P(1) C(21) C(26) C(25) -178.9(3)
C(22) C(21) C(26) C(25) -1.3(5)
C(26) C(21) C(22) C(23) 0.3(5)
C(21) C(22) C(23) C(24) 0.4(6)
C(22) C(23) C(24) C(25) -0.1(5)
C(23) C(24) C(25) C(26) -0.9(6)
C(24) C(25) C(26) C(21) 1.6(6)
